data_4074638
loop_
_publ_author_name
'Li, Bin'
'Wang, Baiquan'
'Xu, Shansheng'
'Zhou, Xiuzhong'
'Song, Haibin'

_publ_section_title
;
 Reactions of CpArCHCHArCp with Ru3(CO)12: An Unexpected Cleavage
 of a Bridging C--C Bond and Coupling of the Two Cyclopentadienyl
 Rings to Fulvalene Diruthenium Complexes
;
_journal_coden_ASTM ORGND7
_journal_issue 5
_journal_name_full Organometallics
_journal_page_first 1158
_journal_page_last 1166
_journal_paper_doi 10.1021/om050673w
_journal_volume 25
_journal_year 2006
_chemical_formula_sum 'C36 H36 O4 Ru2'
_chemical_formula_weight 734.79
_space_group_IT_number 2
_symmetry_cell_setting triclinic
_symmetry_space_group_name_Hall '-P 1'
_symmetry_space_group_name_H-M 'P -1'
_atom_sites_solution_hydrogens geom
_atom_sites_solution_primary direct
_atom_sites_solution_secondary difmap
_audit_creation_method SHELXL-97
_cell_angle_alpha 76.461(5)
_cell_angle_beta 73.896(5)
_cell_angle_gamma 66.281(4)
_cell_formula_units_Z 2
_cell_length_a 10.579(4)
_cell_length_b 11.980(4)
_cell_length_c 14.910(5)
_cell_measurement_reflns_used 876
_cell_measurement_temperature 293(2)
_cell_measurement_theta_max 25.59
_cell_measurement_theta_min 3.49
_cell_volume 1645.9(10)
_computing_cell_refinement 'Bruker SMART'
_computing_data_collection 'Bruker SMART'
_computing_data_reduction 'Bruker SAINT'
_computing_molecular_graphics 'Bruker SHELXTL'
_computing_publication_material 'Bruker SHELXTL'
_computing_structure_refinement 'SHELXL-97 (Sheldrick, 1997)'
_computing_structure_solution 'SHELXS-97 (Sheldrick, 1990)'
_diffrn_ambient_temperature 293(2)
_diffrn_measured_fraction_theta_full 0.995
_diffrn_measured_fraction_theta_max 0.985
_diffrn_measurement_device_type 'CCD area detector'
_diffrn_measurement_method 'phi and omega scans'
_diffrn_radiation_monochromator graphite
_diffrn_radiation_source 'fine-focus sealed tube'
_diffrn_radiation_type MoK\a
_diffrn_radiation_wavelength 0.71073
_diffrn_reflns_av_R_equivalents 0.0222
_diffrn_reflns_av_sigmaI/netI 0.0488
_diffrn_reflns_limit_h_max 13
_diffrn_reflns_limit_h_min -13
_diffrn_reflns_limit_k_max 14
_diffrn_reflns_limit_k_min -14
_diffrn_reflns_limit_l_max 12
_diffrn_reflns_limit_l_min -18
_diffrn_reflns_number 10049
_diffrn_reflns_theta_full 25.00
_diffrn_reflns_theta_max 26.43
_diffrn_reflns_theta_min 2.15
_exptl_absorpt_coefficient_mu 0.953
_exptl_absorpt_correction_T_max 1.000000
_exptl_absorpt_correction_T_min 0.862112
_exptl_absorpt_correction_type multi-scan
_exptl_absorpt_process_details SADABS
_exptl_crystal_density_diffrn 1.483
_exptl_crystal_density_meas ?
_exptl_crystal_density_method 'not measured'
_exptl_crystal_F_000 744
_exptl_crystal_size_max 0.32
_exptl_crystal_size_mid 0.22
_exptl_crystal_size_min 0.20
_refine_diff_density_max 0.691
_refine_diff_density_min -0.399
_refine_diff_density_rms 0.071
_refine_ls_extinction_method none
_refine_ls_goodness_of_fit_ref 1.034
_refine_ls_hydrogen_treatment mixed
_refine_ls_matrix_type full
_refine_ls_number_parameters 385
_refine_ls_number_reflns 6676
_refine_ls_number_restraints 0
_refine_ls_restrained_S_all 1.034
_refine_ls_R_factor_all 0.0572
_refine_ls_R_factor_gt 0.0318
_refine_ls_shift/su_max 0.002
_refine_ls_shift/su_mean 0.000
_refine_ls_structure_factor_coef Fsqd
_refine_ls_weighting_details 'calc w=1/[\s^2^(Fo^2^)+(0.0298P)^2^+0.2178P] where P=(Fo^2^+2Fc^2^)/3'
_refine_ls_weighting_scheme calc
_refine_ls_wR_factor_gt 0.0662
_refine_ls_wR_factor_ref 0.0757
_reflns_number_gt 4864
_reflns_number_total 6676
_reflns_threshold_expression >2sigma(I)
_cod_data_source_file om050673wsi20050804_041201.cif
_cod_data_source_block 030913b
_cod_depositor_comments
;
The following automatic conversions were performed:

'_symmetry_cell_setting' value 'Triclinic' changed to 'triclinic'
according to /home/saulius/struct/CIF-dictionaries/cif_core.dic
dictionary named 'cif_core.dic' version 2.4.1 from
2010-06-29.

'_exptl_absorpt_correction_type' value 'MULTI-SCAN'
changed to 'multi-scan' according to
/home/saulius/struct/CIF-dictionaries/cif_core.dic dictionary named
'cif_core.dic' version 2.4.1 from 2010-06-29.

Automatic conversion script
Id: cif_fix_values 1715 2011-07-08 13:25:40Z adriana 

The following automatic conversions were performed:

'_exptl_crystal_density_meas' value 'NONE' was changed to '?' - the
value is perceived as not measured.

Automatic conversion script
Id: cif_fix_values 3008 2015-01-20 13:52:24Z robertas 
;
_cod_original_sg_symbol_H-M P-1
_cod_database_code 4074638

loop_
_symmetry_equiv_pos_as_xyz
'x, y, z'
'-x, -y, -z'

loop_
_atom_site_label
_atom_site_type_symbol
_atom_site_fract_x
_atom_site_fract_y
_atom_site_fract_z
_atom_site_U_iso_or_equiv
_atom_site_adp_type
_atom_site_occupancy
_atom_site_symmetry_multiplicity
_atom_site_calc_flag
_atom_site_refinement_flags
Ru1 Ru 0.39696(3) 1.03465(2) 0.328196(19) 0.03650(9) Uani 1 1 d .
Ru2 Ru 0.13458(3) 1.16421(2) 0.293111(19) 0.03702(9) Uani 1 1 d .
C1 C 0.4649(4) 1.1586(4) 0.3200(3) 0.0581(10) Uani 1 1 d .
O1 O 0.5109(4) 1.2318(3) 0.3154(3) 0.1031(13) Uani 1 1 d .
C2 C 0.2109(3) 1.1284(3) 0.4118(3) 0.0432(8) Uani 1 1 d .
O2 O 0.1712(3) 1.1430(3) 0.49090(18) 0.0624(7) Uani 1 1 d .
C3 C 0.3301(4) 1.1230(3) 0.2062(3) 0.0461(9) Uani 1 1 d .
O3 O 0.3750(3) 1.1372(3) 0.1256(2) 0.0734(8) Uani 1 1 d .
C4 C 0.1289(4) 1.3245(4) 0.2831(3) 0.0597(10) Uani 1 1 d .
O4 O 0.1255(4) 1.4220(3) 0.2784(3) 0.1013(12) Uani 1 1 d .
C5 C 0.3761(3) 0.8474(3) 0.3657(2) 0.0359(7) Uani 1 1 d .
C6 C 0.4866(3) 0.8421(3) 0.2849(2) 0.0376(7) Uani 1 1 d .
H6 H 0.4874 0.8257 0.2267 0.045 Uiso 1 1 calc R
C7 C 0.5954(3) 0.8655(3) 0.3060(2) 0.0419(8) Uani 1 1 d .
C8 C 0.5524(3) 0.8819(3) 0.4039(2) 0.0435(8) Uani 1 1 d .
H8 H 0.6033 0.8985 0.4376 0.052 Uiso 1 1 calc R
C9 C 0.4204(3) 0.8686(3) 0.4404(2) 0.0404(8) Uani 1 1 d .
H9 H 0.3707 0.8729 0.5024 0.048 Uiso 1 1 calc R
C10 C 0.0791(3) 1.0005(3) 0.2860(2) 0.0358(7) Uani 1 1 d .
C11 C 0.0582(3) 1.0847(3) 0.2013(2) 0.0407(8) Uani 1 1 d .
H11 H 0.1053 1.0662 0.1409 0.049 Uiso 1 1 calc R
C12 C -0.0438(4) 1.1998(3) 0.2225(2) 0.0443(8) Uani 1 1 d .
C13 C -0.0934(3) 1.1869(3) 0.3226(2) 0.0453(8) Uani 1 1 d .
H13 H -0.1622 1.2481 0.3567 0.054 Uiso 1 1 calc R
C14 C -0.0206(3) 1.0664(3) 0.3604(2) 0.0376(7) Uani 1 1 d .
H14 H -0.0347 1.0341 0.4239 0.045 Uiso 1 1 calc R
C15 C 0.2434(3) 0.8183(3) 0.3814(2) 0.0331(7) Uani 1 1 d .
H15 H 0.1779 0.8615 0.4339 0.040 Uiso 1 1 calc R
C16 C 0.1596(3) 0.8621(3) 0.2999(2) 0.0339(7) Uani 1 1 d .
H16 H 0.0844 0.8282 0.3250 0.041 Uiso 1 1 calc R
C17 C 0.2732(3) 0.6818(3) 0.4170(2) 0.0355(7) Uani 1 1 d .
C18 C 0.1637(4) 0.6467(3) 0.4744(3) 0.0525(9) Uani 1 1 d .
H18 H 0.0763 0.7066 0.4933 0.063 Uiso 1 1 calc R
C19 C 0.1830(5) 0.5237(4) 0.5037(3) 0.0695(12) Uani 1 1 d .
H19 H 0.1086 0.5013 0.5418 0.083 Uiso 1 1 calc R
C20 C 0.3113(5) 0.4348(4) 0.4770(3) 0.0727(13) Uani 1 1 d .
H20 H 0.3239 0.3520 0.4961 0.087 Uiso 1 1 calc R
C21 C 0.4203(4) 0.4681(3) 0.4222(3) 0.0655(12) Uani 1 1 d .
H21 H 0.5081 0.4078 0.4049 0.079 Uiso 1 1 calc R
C22 C 0.4016(4) 0.5909(3) 0.3922(3) 0.0498(9) Uani 1 1 d .
H22 H 0.4770 0.6122 0.3546 0.060 Uiso 1 1 calc R
C23 C 0.2414(3) 0.8000(3) 0.2122(2) 0.0401(8) Uani 1 1 d .
C24 C 0.2438(4) 0.6838(3) 0.2110(3) 0.0530(10) Uani 1 1 d .
H24 H 0.1899 0.6492 0.2612 0.064 Uiso 1 1 calc R
C25 C 0.3242(5) 0.6186(4) 0.1371(3) 0.0767(14) Uani 1 1 d .
H25 H 0.3250 0.5403 0.1383 0.092 Uiso 1 1 calc R
C26 C 0.4028(5) 0.6682(5) 0.0620(3) 0.0828(15) Uani 1 1 d .
H26 H 0.4580 0.6235 0.0126 0.099 Uiso 1 1 calc R
C27 C 0.3999(4) 0.7843(5) 0.0598(3) 0.0702(12) Uani 1 1 d .
H27 H 0.4515 0.8192 0.0082 0.084 Uiso 1 1 calc R
C28 C 0.3199(4) 0.8498(4) 0.1346(2) 0.0496(9) Uani 1 1 d .
H28 H 0.3189 0.9283 0.1326 0.060 Uiso 1 1 calc R
C29 C 0.7388(3) 0.8531(4) 0.2410(3) 0.0526(10) Uani 1 1 d .
C30 C 0.7267(5) 0.8815(7) 0.1395(3) 0.135(3) Uani 1 1 d .
H30A H 0.6999 0.8210 0.1251 0.203 Uiso 1 1 calc R
H30B H 0.8160 0.8797 0.0999 0.203 Uiso 1 1 calc R
H30C H 0.6565 0.9617 0.1286 0.203 Uiso 1 1 calc R
C31 C 0.7990(4) 0.9393(4) 0.2591(3) 0.0820(15) Uani 1 1 d .
H31A H 0.7408 1.0230 0.2418 0.123 Uiso 1 1 calc R
H31B H 0.8930 0.9234 0.2221 0.123 Uiso 1 1 calc R
H31C H 0.8013 0.9259 0.3248 0.123 Uiso 1 1 calc R
C32 C 0.8381(5) 0.7223(4) 0.2636(5) 0.141(3) Uani 1 1 d .
H32A H 0.8506 0.7089 0.3271 0.211 Uiso 1 1 calc R
H32B H 0.9277 0.7094 0.2208 0.211 Uiso 1 1 calc R
H32C H 0.7988 0.6656 0.2571 0.211 Uiso 1 1 calc R
C33 C -0.1067(5) 1.3090(4) 0.1511(3) 0.0631(11) Uani 1 1 d .
C34 C -0.2054(7) 1.2773(6) 0.1134(5) 0.144(3) Uani 1 1 d .
H34A H -0.1512 1.2142 0.0738 0.217 Uiso 1 1 calc R
H34B H -0.2601 1.3494 0.0774 0.217 Uiso 1 1 calc R
H34C H -0.2673 1.2483 0.1651 0.217 Uiso 1 1 calc R
C35 C 0.0093(6) 1.3292(5) 0.0701(4) 0.113(2) Uani 1 1 d .
H35A H 0.0636 1.3616 0.0915 0.170 Uiso 1 1 calc R
H35B H -0.0320 1.3865 0.0199 0.170 Uiso 1 1 calc R
H35C H 0.0696 1.2522 0.0477 0.170 Uiso 1 1 calc R
C36 C -0.1880(6) 1.4254(4) 0.1954(4) 0.120(2) Uani 1 1 d .
H36A H -0.2640 1.4141 0.2449 0.180 Uiso 1 1 calc R
H36B H -0.2254 1.4920 0.1485 0.180 Uiso 1 1 calc R
H36C H -0.1262 1.4442 0.2210 0.180 Uiso 1 1 calc R

loop_
_atom_site_aniso_label
_atom_site_aniso_U_11
_atom_site_aniso_U_22
_atom_site_aniso_U_33
_atom_site_aniso_U_23
_atom_site_aniso_U_13
_atom_site_aniso_U_12
Ru1 0.03140(15) 0.03698(16) 0.04614(18) -0.01139(12) -0.00664(12) -0.01525(13)
Ru2 0.03633(16) 0.03493(16) 0.04156(18) -0.00388(12) -0.00970(12) -0.01431(13)
C1 0.047(2) 0.054(2) 0.080(3) -0.021(2) -0.005(2) -0.024(2)
O1 0.093(2) 0.078(2) 0.166(4) -0.049(2) -0.002(2) -0.057(2)
C2 0.0355(19) 0.042(2) 0.054(2) -0.0130(17) -0.0093(16) -0.0125(16)
O2 0.0499(16) 0.084(2) 0.0473(17) -0.0287(15) -0.0082(13) -0.0082(15)
C3 0.049(2) 0.046(2) 0.047(2) 0.0018(17) -0.0070(17) -0.0272(18)
O3 0.070(2) 0.095(2) 0.0472(18) 0.0064(15) 0.0027(14) -0.0402(18)
C4 0.052(2) 0.047(2) 0.081(3) -0.005(2) -0.020(2) -0.018(2)
O4 0.111(3) 0.0420(18) 0.161(4) -0.0084(19) -0.041(2) -0.0326(19)
C5 0.0303(17) 0.0327(17) 0.045(2) -0.0078(14) -0.0085(14) -0.0102(14)
C6 0.0317(17) 0.0372(18) 0.046(2) -0.0119(15) -0.0084(15) -0.0112(15)
C7 0.0313(18) 0.0386(19) 0.059(2) -0.0150(16) -0.0082(16) -0.0115(15)
C8 0.0397(19) 0.042(2) 0.057(2) -0.0093(17) -0.0208(17) -0.0147(16)
C9 0.0400(19) 0.0400(19) 0.042(2) -0.0065(15) -0.0116(15) -0.0130(16)
C10 0.0316(17) 0.0423(19) 0.0391(19) -0.0017(15) -0.0081(14) -0.0205(15)
C11 0.045(2) 0.051(2) 0.0334(19) 0.0005(15) -0.0110(15) -0.0258(18)
C12 0.045(2) 0.041(2) 0.050(2) 0.0038(16) -0.0192(17) -0.0171(17)
C13 0.0345(19) 0.046(2) 0.052(2) -0.0057(17) -0.0112(16) -0.0095(16)
C14 0.0318(17) 0.045(2) 0.0351(18) -0.0002(15) -0.0058(14) -0.0164(15)
C15 0.0306(17) 0.0337(17) 0.0350(18) -0.0070(13) -0.0035(13) -0.0124(14)
C16 0.0320(17) 0.0390(18) 0.0351(18) -0.0001(14) -0.0069(13) -0.0201(15)
C17 0.0374(18) 0.0367(18) 0.0360(18) -0.0043(14) -0.0106(14) -0.0152(15)
C18 0.049(2) 0.042(2) 0.058(2) -0.0007(17) -0.0022(18) -0.0165(18)
C19 0.069(3) 0.052(3) 0.077(3) 0.012(2) -0.004(2) -0.030(2)
C20 0.080(3) 0.038(2) 0.098(4) 0.003(2) -0.025(3) -0.022(2)
C21 0.051(2) 0.040(2) 0.098(3) -0.013(2) -0.015(2) -0.007(2)
C22 0.041(2) 0.041(2) 0.068(3) -0.0123(18) -0.0079(18) -0.0146(17)
C23 0.0359(18) 0.052(2) 0.039(2) -0.0083(16) -0.0111(15) -0.0194(17)
C24 0.064(3) 0.057(2) 0.052(2) -0.0164(19) -0.0105(19) -0.031(2)
C25 0.096(4) 0.076(3) 0.074(3) -0.034(3) -0.012(3) -0.037(3)
C26 0.089(4) 0.104(4) 0.063(3) -0.049(3) -0.005(3) -0.028(3)
C27 0.066(3) 0.105(4) 0.044(3) -0.019(2) 0.002(2) -0.039(3)
C28 0.050(2) 0.067(3) 0.039(2) -0.0086(18) -0.0059(17) -0.030(2)
C29 0.0285(18) 0.060(2) 0.073(3) -0.023(2) -0.0010(17) -0.0188(18)
C30 0.072(4) 0.292(9) 0.072(4) -0.070(5) 0.024(3) -0.097(5)
C31 0.060(3) 0.100(4) 0.107(4) -0.028(3) -0.002(3) -0.052(3)
C32 0.043(3) 0.063(3) 0.259(8) -0.022(4) 0.031(4) -0.004(3)
C33 0.077(3) 0.051(2) 0.064(3) 0.018(2) -0.035(2) -0.026(2)
C34 0.184(7) 0.128(5) 0.173(6) 0.080(4) -0.152(6) -0.089(5)
C35 0.139(5) 0.086(4) 0.082(4) 0.046(3) -0.028(3) -0.036(4)
C36 0.144(5) 0.061(3) 0.114(5) 0.006(3) -0.061(4) 0.017(3)

loop_
_atom_type_symbol
_atom_type_description
_atom_type_scat_dispersion_real
_atom_type_scat_dispersion_imag
_atom_type_scat_source
C C 0.0033 0.0016 'International Tables Vol C Tables 4.2.6.8 and 6.1.1.4'
H H 0.0000 0.0000 'International Tables Vol C Tables 4.2.6.8 and 6.1.1.4'
O O 0.0106 0.0060 'International Tables Vol C Tables 4.2.6.8 and 6.1.1.4'
Ru Ru -1.2594 0.8363 'International Tables Vol C Tables 4.2.6.8 and 6.1.1.4'

loop_
_geom_angle_atom_site_label_1
_geom_angle_atom_site_label_2
_geom_angle_atom_site_label_3
_geom_angle
C1 Ru1 C3 87.45(16)
C1 Ru1 C2 90.51(15)
C3 Ru1 C2 93.64(15)
C1 Ru1 C8 98.43(15)
C3 Ru1 C8 149.90(14)
C2 Ru1 C8 115.66(14)
C1 Ru1 C9 125.62(16)
C3 Ru1 C9 146.83(12)
C2 Ru1 C9 89.00(13)
C8 Ru1 C9 36.64(11)
C1 Ru1 C7 103.53(14)
C3 Ru1 C7 112.60(14)
C2 Ru1 C7 150.43(14)
C8 Ru1 C7 37.32(12)
C9 Ru1 C7 61.63(12)
C1 Ru1 C5 159.98(15)
C3 Ru1 C5 110.22(12)
C2 Ru1 C5 97.44(12)
C8 Ru1 C5 61.57(11)
C9 Ru1 C5 36.85(11)
C7 Ru1 C5 61.65(11)
C1 Ru1 C6 136.44(14)
C3 Ru1 C6 94.99(13)
C2 Ru1 C6 132.50(12)
C8 Ru1 C6 60.68(12)
C9 Ru1 C6 60.44(12)
C7 Ru1 C6 36.24(10)
C5 Ru1 C6 36.33(11)
C1 Ru1 Ru2 102.26(13)
C3 Ru1 Ru2 48.61(10)
C2 Ru1 Ru2 48.07(10)
C8 Ru1 Ru2 153.32(9)
C9 Ru1 Ru2 116.68(8)
C7 Ru1 Ru2 147.00(8)
C5 Ru1 Ru2 96.68(8)
C6 Ru1 Ru2 111.75(8)
C4 Ru2 C2 86.29(16)
C4 Ru2 C3 88.48(15)
C2 Ru2 C3 93.85(14)
C4 Ru2 C13 103.64(15)
C2 Ru2 C13 113.26(13)
C3 Ru2 C13 150.67(14)
C4 Ru2 C12 100.55(15)
C2 Ru2 C12 150.35(13)
C3 Ru2 C12 114.98(14)
C13 Ru2 C12 37.11(12)
C4 Ru2 C14 134.95(15)
C2 Ru2 C14 93.86(12)
C3 Ru2 C14 136.27(12)
C13 Ru2 C14 36.15(11)
C12 Ru2 C14 60.92(12)
C4 Ru2 C10 161.94(15)
C2 Ru2 C10 108.39(12)
C3 Ru2 C10 100.62(12)
C13 Ru2 C10 61.35(12)
C12 Ru2 C10 61.49(12)
C14 Ru2 C10 36.63(11)
C4 Ru2 C11 129.04(15)
C2 Ru2 C11 144.45(12)
C3 Ru2 C11 91.28(13)
C13 Ru2 C11 60.25(12)
C12 Ru2 C11 36.00(12)
C14 Ru2 C11 59.76(11)
C10 Ru2 C11 36.26(11)
C4 Ru2 Ru1 99.98(12)
C2 Ru2 Ru1 48.71(10)
C3 Ru2 Ru1 48.20(10)
C13 Ru2 Ru1 149.13(9)
C12 Ru2 Ru1 152.87(9)
C14 Ru2 Ru1 113.65(9)
C10 Ru2 Ru1 97.69(8)
C11 Ru2 Ru1 117.03(9)
O1 C1 Ru1 177.7(4)
O2 C2 Ru2 140.0(3)
O2 C2 Ru1 136.5(3)
Ru2 C2 Ru1 83.22(14)
O3 C3 Ru1 139.9(3)
O3 C3 Ru2 136.6(3)
Ru1 C3 Ru2 83.19(14)
O4 C4 Ru2 178.9(4)
C6 C5 C9 106.8(3)
C6 C5 C15 130.0(3)
C9 C5 C15 122.6(3)
C6 C5 Ru1 72.65(17)
C9 C5 Ru1 71.18(18)
C15 C5 Ru1 127.9(2)
C7 C6 C5 109.9(3)
C7 C6 Ru1 70.98(18)
C5 C6 Ru1 71.02(17)
C7 C6 H6 125.1
C5 C6 H6 125.1
Ru1 C6 H6 124.5
C6 C7 C8 106.2(3)
C6 C7 C29 125.3(3)
C8 C7 C29 127.8(3)
C6 C7 Ru1 72.77(18)
C8 C7 Ru1 69.97(18)
C29 C7 Ru1 129.7(2)
C9 C8 C7 108.8(3)
C9 C8 Ru1 72.7(2)
C7 C8 Ru1 72.71(19)
C9 C8 H8 125.6
C7 C8 H8 125.6
Ru1 C8 H8 120.7
C8 C9 C5 108.3(3)
C8 C9 Ru1 70.61(19)
C5 C9 Ru1 71.98(19)
C8 C9 H9 125.9
C5 C9 H9 125.9
Ru1 C9 H9 123.2
C11 C10 C14 105.3(3)
C11 C10 C16 130.1(3)
C14 C10 C16 123.1(3)
C11 C10 Ru2 72.01(18)
C14 C10 Ru2 70.85(17)
C16 C10 Ru2 132.0(2)
C12 C11 C10 110.2(3)
C12 C11 Ru2 70.49(19)
C10 C11 Ru2 71.73(18)
C12 C11 H11 124.9
C10 C11 H11 124.9
Ru2 C11 H11 124.5
C11 C12 C13 106.7(3)
C11 C12 C33 126.0(3)
C13 C12 C33 126.5(3)
C11 C12 Ru2 73.51(19)
C13 C12 Ru2 70.82(19)
C33 C12 Ru2 128.6(2)
C14 C13 C12 108.3(3)
C14 C13 Ru2 73.09(19)
C12 C13 Ru2 72.07(19)
C14 C13 H13 125.9
C12 C13 H13 125.9
Ru2 C13 H13 120.7
C13 C14 C10 109.4(3)
C13 C14 Ru2 70.76(18)
C10 C14 Ru2 72.52(17)
C13 C14 H14 125.3
C10 C14 H14 125.3
Ru2 C14 H14 123.0
C5 C15 C17 110.4(3)
C5 C15 C16 118.7(2)
C17 C15 C16 110.5(2)
C5 C15 H15 105.4
C17 C15 H15 105.4
C16 C15 H15 105.4
C10 C16 C23 117.7(3)
C10 C16 C15 113.3(2)
C23 C16 C15 113.7(3)
C10 C16 H16 103.2
C23 C16 H16 103.2
C15 C16 H16 103.2
C22 C17 C18 118.0(3)
C22 C17 C15 123.5(3)
C18 C17 C15 118.5(3)
C19 C18 C17 120.7(4)
C19 C18 H18 119.6
C17 C18 H18 119.6
C20 C19 C18 120.2(4)
C20 C19 H19 119.9
C18 C19 H19 119.9
C21 C20 C19 119.7(4)
C21 C20 H20 120.2
C19 C20 H20 120.2
C20 C21 C22 120.5(4)
C20 C21 H21 119.8
C22 C21 H21 119.8
C17 C22 C21 120.9(3)
C17 C22 H22 119.5
C21 C22 H22 119.5
C24 C23 C28 117.4(3)
C24 C23 C16 118.4(3)
C28 C23 C16 124.1(3)
C25 C24 C23 121.4(4)
C25 C24 H24 119.3
C23 C24 H24 119.3
C26 C25 C24 120.4(4)
C26 C25 H25 119.8
C24 C25 H25 119.8
C25 C26 C27 119.7(4)
C25 C26 H26 120.2
C27 C26 H26 120.2
C26 C27 C28 120.1(4)
C26 C27 H27 120.0
C28 C27 H27 120.0
C23 C28 C27 121.0(4)
C23 C28 H28 119.5
C27 C28 H28 119.5
C30 C29 C31 108.6(4)
C30 C29 C32 111.2(4)
C31 C29 C32 107.8(4)
C30 C29 C7 110.7(3)
C31 C29 C7 111.3(3)
C32 C29 C7 107.2(3)
C29 C30 H30A 109.5
C29 C30 H30B 109.5
H30A C30 H30B 109.5
C29 C30 H30C 109.5
H30A C30 H30C 109.5
H30B C30 H30C 109.5
C29 C31 H31A 109.5
C29 C31 H31B 109.5
H31A C31 H31B 109.5
C29 C31 H31C 109.5
H31A C31 H31C 109.5
H31B C31 H31C 109.5
C29 C32 H32A 109.5
C29 C32 H32B 109.5
H32A C32 H32B 109.5
C29 C32 H32C 109.5
H32A C32 H32C 109.5
H32B C32 H32C 109.5
C36 C33 C34 109.4(5)
C36 C33 C35 109.3(4)
C34 C33 C35 109.0(4)
C36 C33 C12 111.8(4)
C34 C33 C12 107.2(3)
C35 C33 C12 110.1(4)
C33 C34 H34A 109.5
C33 C34 H34B 109.5
H34A C34 H34B 109.5
C33 C34 H34C 109.5
H34A C34 H34C 109.5
H34B C34 H34C 109.5
C33 C35 H35A 109.5
C33 C35 H35B 109.5
H35A C35 H35B 109.5
C33 C35 H35C 109.5
H35A C35 H35C 109.5
H35B C35 H35C 109.5
C33 C36 H36A 109.5
C33 C36 H36B 109.5
H36A C36 H36B 109.5
C33 C36 H36C 109.5
H36A C36 H36C 109.5
H36B C36 H36C 109.5

loop_
_geom_bond_atom_site_label_1
_geom_bond_atom_site_label_2
_geom_bond_distance
Ru1 C1 1.861(4)
Ru1 C3 2.035(4)
Ru1 C2 2.051(3)
Ru1 C8 2.229(3)
Ru1 C9 2.256(3)
Ru1 C7 2.265(3)
Ru1 C5 2.267(3)
Ru1 C6 2.288(3)
Ru1 Ru2 2.7105(9)
Ru2 C4 1.869(4)
Ru2 C2 2.031(4)
Ru2 C3 2.048(4)
Ru2 C13 2.241(3)
Ru2 C12 2.258(3)
Ru2 C14 2.271(3)
Ru2 C10 2.293(3)
Ru2 C11 2.297(3)
C1 O1 1.143(4)
C2 O2 1.167(4)
C3 O3 1.162(4)
C4 O4 1.140(4)
C5 C6 1.420(4)
C5 C9 1.430(4)
C5 C15 1.523(4)
C6 C7 1.416(4)
C6 H6 0.9300
C7 C8 1.438(5)
C7 C29 1.527(4)
C8 C9 1.410(4)
C8 H8 0.9300
C9 H9 0.9300
C10 C11 1.428(4)
C10 C14 1.435(4)
C10 C16 1.523(4)
C11 C12 1.408(5)
C11 H11 0.9300
C12 C13 1.432(5)
C12 C33 1.526(5)
C13 C14 1.400(5)
C13 H13 0.9300
C14 H14 0.9300
C15 C17 1.525(4)
C15 C16 1.570(4)
C15 H15 0.9800
C16 C23 1.524(4)
C16 H16 0.9800
C17 C22 1.375(4)
C17 C18 1.387(4)
C18 C19 1.383(5)
C18 H18 0.9300
C19 C20 1.368(6)
C19 H19 0.9300
C20 C21 1.361(5)
C20 H20 0.9300
C21 C22 1.382(5)
C21 H21 0.9300
C22 H22 0.9300
C23 C24 1.387(4)
C23 C28 1.388(4)
C24 C25 1.377(5)
C24 H24 0.9300
C25 C26 1.367(6)
C25 H25 0.9300
C26 C27 1.371(6)
C26 H26 0.9300
C27 C28 1.388(5)
C27 H27 0.9300
C28 H28 0.9300
C29 C30 1.501(6)
C29 C31 1.516(5)
C29 C32 1.516(6)
C30 H30A 0.9600
C30 H30B 0.9600
C30 H30C 0.9600
C31 H31A 0.9600
C31 H31B 0.9600
C31 H31C 0.9600
C32 H32A 0.9600
C32 H32B 0.9600
C32 H32C 0.9600
C33 C36 1.507(6)
C33 C34 1.515(6)
C33 C35 1.517(6)
C34 H34A 0.9600
C34 H34B 0.9600
C34 H34C 0.9600
C35 H35A 0.9600
C35 H35B 0.9600
C35 H35C 0.9600
C36 H36A 0.9600
C36 H36B 0.9600
C36 H36C 0.9600

loop_
_geom_torsion_atom_site_label_1
_geom_torsion_atom_site_label_2
_geom_torsion_atom_site_label_3
_geom_torsion_atom_site_label_4
_geom_torsion
C1 Ru1 Ru2 C4 -3.46(18)
C3 Ru1 Ru2 C4 -78.85(18)
C2 Ru1 Ru2 C4 76.00(18)
C8 Ru1 Ru2 C4 136.6(2)
C9 Ru1 Ru2 C4 137.46(16)
C7 Ru1 Ru2 C4 -144.2(2)
C5 Ru1 Ru2 C4 170.02(15)
C6 Ru1 Ru2 C4 -155.74(16)
C1 Ru1 Ru2 C2 -79.46(17)
C3 Ru1 Ru2 C2 -154.85(17)
C8 Ru1 Ru2 C2 60.6(2)
C9 Ru1 Ru2 C2 61.47(15)
C7 Ru1 Ru2 C2 139.8(2)
C5 Ru1 Ru2 C2 94.02(15)
C6 Ru1 Ru2 C2 128.27(15)
C1 Ru1 Ru2 C3 75.39(18)
C2 Ru1 Ru2 C3 154.85(17)
C8 Ru1 Ru2 C3 -144.6(2)
C9 Ru1 Ru2 C3 -143.69(16)
C7 Ru1 Ru2 C3 -65.4(2)
C5 Ru1 Ru2 C3 -111.14(15)
C6 Ru1 Ru2 C3 -76.89(15)
C1 Ru1 Ru2 C13 -143.0(2)
C3 Ru1 Ru2 C13 141.6(2)
C2 Ru1 Ru2 C13 -63.6(2)
C8 Ru1 Ru2 C13 -3.0(3)
C9 Ru1 Ru2 C13 -2.1(2)
C7 Ru1 Ru2 C13 76.2(2)
C5 Ru1 Ru2 C13 30.4(2)
C6 Ru1 Ru2 C13 64.7(2)
C1 Ru1 Ru2 C12 135.2(2)
C3 Ru1 Ru2 C12 59.8(2)
C2 Ru1 Ru2 C12 -145.3(2)
C8 Ru1 Ru2 C12 -84.7(3)
C9 Ru1 Ru2 C12 -83.9(2)
C7 Ru1 Ru2 C12 -5.6(2)
C5 Ru1 Ru2 C12 -51.3(2)
C6 Ru1 Ru2 C12 -17.1(2)
C1 Ru1 Ru2 C14 -152.80(15)
C3 Ru1 Ru2 C14 131.82(15)
C2 Ru1 Ru2 C14 -73.34(15)
C8 Ru1 Ru2 C14 -12.7(2)
C9 Ru1 Ru2 C14 -11.87(13)
C7 Ru1 Ru2 C14 66.44(18)
C5 Ru1 Ru2 C14 20.68(12)
C6 Ru1 Ru2 C14 54.93(13)
C1 Ru1 Ru2 C10 172.78(15)
C3 Ru1 Ru2 C10 97.39(15)
C2 Ru1 Ru2 C10 -107.76(15)
C8 Ru1 Ru2 C10 -47.2(2)
C9 Ru1 Ru2 C10 -46.30(12)
C7 Ru1 Ru2 C10 32.02(18)
C5 Ru1 Ru2 C10 -13.74(11)
C6 Ru1 Ru2 C10 20.50(12)
C1 Ru1 Ru2 C11 140.40(16)
C3 Ru1 Ru2 C11 65.02(15)
C2 Ru1 Ru2 C11 -140.14(15)
C8 Ru1 Ru2 C11 -79.5(2)
C9 Ru1 Ru2 C11 -78.67(13)
C7 Ru1 Ru2 C11 -0.36(18)
C5 Ru1 Ru2 C11 -46.12(12)
C6 Ru1 Ru2 C11 -11.87(12)
C3 Ru1 C1 O1 -131(10)
C2 Ru1 C1 O1 135(10)
C8 Ru1 C1 O1 19(10)
C9 Ru1 C1 O1 46(10)
C7 Ru1 C1 O1 -19(10)
C5 Ru1 C1 O1 21(10)
C6 Ru1 C1 O1 -37(10)
Ru2 Ru1 C1 O1 -178(100)
C4 Ru2 C2 O2 78.9(4)
C3 Ru2 C2 O2 167.1(4)
C13 Ru2 C2 O2 -24.3(5)
C12 Ru2 C2 O2 -26.0(6)
C14 Ru2 C2 O2 -55.9(4)
C10 Ru2 C2 O2 -90.3(4)
C11 Ru2 C2 O2 -95.2(5)
Ru1 Ru2 C2 O2 -174.3(5)
C4 Ru2 C2 Ru1 -106.74(15)
C3 Ru2 C2 Ru1 -18.52(12)
C13 Ru2 C2 Ru1 150.00(11)
C12 Ru2 C2 Ru1 148.4(2)
C14 Ru2 C2 Ru1 118.41(11)
C10 Ru2 C2 Ru1 84.02(12)
C11 Ru2 C2 Ru1 79.1(2)
C1 Ru1 C2 O2 -79.2(4)
C3 Ru1 C2 O2 -166.7(4)
C8 Ru1 C2 O2 20.4(4)
C9 Ru1 C2 O2 46.4(4)
C7 Ru1 C2 O2 40.2(5)
C5 Ru1 C2 O2 82.4(4)
C6 Ru1 C2 O2 93.2(4)
Ru2 Ru1 C2 O2 174.7(5)
C1 Ru1 C2 Ru2 106.11(16)
C3 Ru1 C2 Ru2 18.63(12)
C8 Ru1 C2 Ru2 -154.28(10)
C9 Ru1 C2 Ru2 -128.27(12)
C7 Ru1 C2 Ru2 -134.5(2)
C5 Ru1 C2 Ru2 -92.31(12)
C6 Ru1 C2 Ru2 -81.53(18)
C1 Ru1 C3 O3 76.6(5)
C2 Ru1 C3 O3 167.0(4)
C8 Ru1 C3 O3 -25.9(6)
C9 Ru1 C3 O3 -99.3(5)
C7 Ru1 C3 O3 -27.0(5)
C5 Ru1 C3 O3 -93.7(4)
C6 Ru1 C3 O3 -59.8(4)
Ru2 Ru1 C3 O3 -174.6(5)
C1 Ru1 C3 Ru2 -108.83(14)
C2 Ru1 C3 Ru2 -18.47(12)
C8 Ru1 C3 Ru2 148.71(19)
C9 Ru1 C3 Ru2 75.3(3)
C7 Ru1 C3 Ru2 147.57(10)
C5 Ru1 C3 Ru2 80.83(13)
C6 Ru1 C3 Ru2 114.77(11)
C4 Ru2 C3 O3 -80.2(4)
C2 Ru2 C3 O3 -166.4(4)
C13 Ru2 C3 O3 35.5(6)
C12 Ru2 C3 O3 20.7(4)
C14 Ru2 C3 O3 93.9(4)
C10 Ru2 C3 O3 84.0(4)
C11 Ru2 C3 O3 48.8(4)
Ru1 Ru2 C3 O3 174.9(5)
C4 Ru2 C3 Ru1 104.85(15)
C2 Ru2 C3 Ru1 18.67(13)
C13 Ru2 C3 Ru1 -139.4(2)
C12 Ru2 C3 Ru1 -154.22(11)
C14 Ru2 C3 Ru1 -81.00(19)
C10 Ru2 C3 Ru1 -90.86(12)
C11 Ru2 C3 Ru1 -126.13(12)
C2 Ru2 C4 O4 -20(21)
C3 Ru2 C4 O4 -114(21)
C13 Ru2 C4 O4 93(21)
C12 Ru2 C4 O4 131(21)
C14 Ru2 C4 O4 72(21)
C10 Ru2 C4 O4 125(21)
C11 Ru2 C4 O4 156(21)
Ru1 Ru2 C4 O4 -67(21)
C1 Ru1 C5 C6 -80.8(4)
C3 Ru1 C5 C6 69.9(2)
C2 Ru1 C5 C6 166.5(2)
C8 Ru1 C5 C6 -78.3(2)
C9 Ru1 C5 C6 -115.2(3)
C7 Ru1 C5 C6 -35.60(18)
Ru2 Ru1 C5 C6 118.08(17)
C1 Ru1 C5 C9 34.4(5)
C3 Ru1 C5 C9 -174.93(19)
C2 Ru1 C5 C9 -78.2(2)
C8 Ru1 C5 C9 36.96(19)
C7 Ru1 C5 C9 79.6(2)
C6 Ru1 C5 C9 115.2(3)
Ru2 Ru1 C5 C9 -126.71(17)
C1 Ru1 C5 C15 151.5(4)
C3 Ru1 C5 C15 -57.8(3)
C2 Ru1 C5 C15 38.9(3)
C8 Ru1 C5 C15 154.1(3)
C9 Ru1 C5 C15 117.2(3)
C7 Ru1 C5 C15 -163.2(3)
C6 Ru1 C5 C15 -127.6(4)
Ru2 Ru1 C5 C15 -9.5(3)
C9 C5 C6 C7 -2.8(4)
C15 C5 C6 C7 -174.1(3)
Ru1 C5 C6 C7 60.6(2)
C9 C5 C6 Ru1 -63.4(2)
C15 C5 C6 Ru1 125.3(3)
C1 Ru1 C6 C7 30.7(3)
C3 Ru1 C6 C7 122.2(2)
C2 Ru1 C6 C7 -138.2(2)
C8 Ru1 C6 C7 -39.04(19)
C9 Ru1 C6 C7 -81.4(2)
C5 Ru1 C6 C7 -119.9(3)
Ru2 Ru1 C6 C7 169.40(17)
C1 Ru1 C6 C5 150.6(2)
C3 Ru1 C6 C5 -117.8(2)
C2 Ru1 C6 C5 -18.2(3)
C8 Ru1 C6 C5 80.9(2)
C9 Ru1 C6 C5 38.59(18)
C7 Ru1 C6 C5 119.9(3)
Ru2 Ru1 C6 C5 -70.65(19)
C5 C6 C7 C8 1.8(4)
Ru1 C6 C7 C8 62.4(2)
C5 C6 C7 C29 172.5(3)
Ru1 C6 C7 C29 -126.9(4)
C5 C6 C7 Ru1 -60.6(2)
C1 Ru1 C7 C6 -158.8(2)
C3 Ru1 C7 C6 -65.9(2)
C2 Ru1 C7 C6 84.9(3)
C8 Ru1 C7 C6 115.0(3)
C9 Ru1 C7 C6 77.8(2)
C5 Ru1 C7 C6 35.68(18)
Ru2 Ru1 C7 C6 -18.3(3)
C1 Ru1 C7 C8 86.2(2)
C3 Ru1 C7 C8 179.05(18)
C2 Ru1 C7 C8 -30.1(3)
C9 Ru1 C7 C8 -37.27(17)
C5 Ru1 C7 C8 -79.37(19)
C6 Ru1 C7 C8 -115.0(3)
Ru2 Ru1 C7 C8 -133.32(17)
C1 Ru1 C7 C29 -36.9(3)
C3 Ru1 C7 C29 56.0(3)
C2 Ru1 C7 C29 -153.2(3)
C8 Ru1 C7 C29 -123.0(4)
C9 Ru1 C7 C29 -160.3(3)
C5 Ru1 C7 C29 157.6(3)
C6 Ru1 C7 C29 121.9(4)
Ru2 Ru1 C7 C29 103.6(3)
C6 C7 C8 C9 0.0(4)
C29 C7 C8 C9 -170.4(3)
Ru1 C7 C8 C9 64.3(2)
C6 C7 C8 Ru1 -64.3(2)
C29 C7 C8 Ru1 125.3(4)
C1 Ru1 C8 C9 141.9(2)
C3 Ru1 C8 C9 -118.5(3)
C2 Ru1 C8 C9 47.3(2)
C7 Ru1 C8 C9 -116.8(3)
C5 Ru1 C8 C9 -37.17(18)
C6 Ru1 C8 C9 -78.9(2)
Ru2 Ru1 C8 C9 1.3(3)
C1 Ru1 C8 C7 -101.3(2)
C3 Ru1 C8 C7 -1.7(3)
C2 Ru1 C8 C7 164.05(17)
C9 Ru1 C8 C7 116.8(3)
C5 Ru1 C8 C7 79.60(19)
C6 Ru1 C8 C7 37.90(17)
Ru2 Ru1 C8 C7 118.1(2)
C7 C8 C9 C5 -1.7(4)
Ru1 C8 C9 C5 62.5(2)
C7 C8 C9 Ru1 -64.2(2)
C6 C5 C9 C8 2.8(4)
C15 C5 C9 C8 174.9(3)
Ru1 C5 C9 C8 -61.6(2)
C6 C5 C9 Ru1 64.4(2)
C15 C5 C9 Ru1 -123.5(3)
C1 Ru1 C9 C8 -48.6(3)
C3 Ru1 C9 C8 126.4(3)
C2 Ru1 C9 C8 -138.5(2)
C7 Ru1 C9 C8 37.96(18)
C5 Ru1 C9 C8 117.6(3)
C6 Ru1 C9 C8 79.6(2)
Ru2 Ru1 C9 C8 -179.35(16)
C1 Ru1 C9 C5 -166.2(2)
C3 Ru1 C9 C5 8.7(3)
C2 Ru1 C9 C5 103.8(2)
C8 Ru1 C9 C5 -117.6(3)
C7 Ru1 C9 C5 -79.67(19)
C6 Ru1 C9 C5 -38.04(18)
Ru2 Ru1 C9 C5 63.02(19)
C4 Ru2 C10 C11 41.7(5)
C2 Ru2 C10 C11 -175.2(2)
C3 Ru2 C10 C11 -77.5(2)
C13 Ru2 C10 C11 77.8(2)
C12 Ru2 C10 C11 35.31(19)
C14 Ru2 C10 C11 114.0(3)
Ru1 Ru2 C10 C11 -126.24(18)
C4 Ru2 C10 C14 -72.2(5)
C2 Ru2 C10 C14 70.8(2)
C3 Ru2 C10 C14 168.6(2)
C13 Ru2 C10 C14 -36.17(19)
C12 Ru2 C10 C14 -78.7(2)
C11 Ru2 C10 C14 -114.0(3)
Ru1 Ru2 C10 C14 119.78(18)
C4 Ru2 C10 C16 170.0(4)
C2 Ru2 C10 C16 -47.0(3)
C3 Ru2 C10 C16 50.8(3)
C13 Ru2 C10 C16 -154.0(3)
C12 Ru2 C10 C16 163.5(3)
C14 Ru2 C10 C16 -117.8(4)
C11 Ru2 C10 C16 128.2(4)
Ru1 Ru2 C10 C16 2.0(3)
C14 C10 C11 C12 3.3(3)
C16 C10 C11 C12 169.5(3)
Ru2 C10 C11 C12 -60.2(2)
C14 C10 C11 Ru2 63.5(2)
C16 C10 C11 Ru2 -130.3(3)
C4 Ru2 C11 C12 -44.4(3)
C2 Ru2 C11 C12 128.1(2)
C3 Ru2 C11 C12 -133.5(2)
C13 Ru2 C11 C12 39.11(19)
C14 Ru2 C11 C12 81.1(2)
C10 Ru2 C11 C12 120.2(3)
Ru1 Ru2 C11 C12 -175.97(16)
C4 Ru2 C11 C10 -164.6(2)
C2 Ru2 C11 C10 7.9(3)
C3 Ru2 C11 C10 106.3(2)
C13 Ru2 C11 C10 -81.1(2)
C12 Ru2 C11 C10 -120.2(3)
C14 Ru2 C11 C10 -39.13(18)
Ru1 Ru2 C11 C10 63.8(2)
C10 C11 C12 C13 -2.5(4)
Ru2 C11 C12 C13 -63.5(2)
C10 C11 C12 C33 -172.9(3)
Ru2 C11 C12 C33 126.1(4)
C10 C11 C12 Ru2 61.0(2)
C4 Ru2 C12 C11 146.5(2)
C2 Ru2 C12 C11 -112.3(3)
C3 Ru2 C12 C11 53.2(2)
C13 Ru2 C12 C11 -114.8(3)
C14 Ru2 C12 C11 -77.6(2)
C10 Ru2 C12 C11 -35.56(18)
Ru1 Ru2 C12 C11 7.9(3)
C4 Ru2 C12 C13 -98.7(2)
C2 Ru2 C12 C13 2.5(4)
C3 Ru2 C12 C13 168.0(2)
C14 Ru2 C12 C13 37.24(18)
C10 Ru2 C12 C13 79.3(2)
C11 Ru2 C12 C13 114.8(3)
Ru1 Ru2 C12 C13 122.7(2)
C4 Ru2 C12 C33 23.2(4)
C2 Ru2 C12 C33 124.4(4)
C3 Ru2 C12 C33 -70.0(4)
C13 Ru2 C12 C33 121.9(4)
C14 Ru2 C12 C33 159.2(4)
C10 Ru2 C12 C33 -158.8(4)
C11 Ru2 C12 C33 -123.2(4)
Ru1 Ru2 C12 C33 -115.4(3)
C11 C12 C13 C14 0.7(4)
C33 C12 C13 C14 171.1(3)
Ru2 C12 C13 C14 -64.6(2)
C11 C12 C13 Ru2 65.3(2)
C33 C12 C13 Ru2 -124.3(3)
C4 Ru2 C13 C14 -154.2(2)
C2 Ru2 C13 C14 -62.3(2)
C3 Ru2 C13 C14 93.7(3)
C12 Ru2 C13 C14 116.3(3)
C10 Ru2 C13 C14 36.65(19)
C11 Ru2 C13 C14 78.4(2)
Ru1 Ru2 C13 C14 -15.3(3)
C4 Ru2 C13 C12 89.5(2)
C2 Ru2 C13 C12 -178.66(19)
C3 Ru2 C13 C12 -22.6(4)
C14 Ru2 C13 C12 -116.3(3)
C10 Ru2 C13 C12 -79.7(2)
C11 Ru2 C13 C12 -37.92(18)
Ru1 Ru2 C13 C12 -131.58(18)
C12 C13 C14 C10 1.3(4)
Ru2 C13 C14 C10 -62.6(2)
C12 C13 C14 Ru2 63.9(2)
C11 C10 C14 C13 -2.8(3)
C16 C10 C14 C13 -170.2(3)
Ru2 C10 C14 C13 61.5(2)
C11 C10 C14 Ru2 -64.3(2)
C16 C10 C14 Ru2 128.3(3)
C4 Ru2 C14 C13 36.7(3)
C2 Ru2 C14 C13 125.3(2)
C3 Ru2 C14 C13 -135.0(2)
C12 Ru2 C14 C13 -38.2(2)
C10 Ru2 C14 C13 -118.6(3)
C11 Ru2 C14 C13 -79.9(2)
Ru1 Ru2 C14 C13 171.52(17)
C4 Ru2 C14 C10 155.3(2)
C2 Ru2 C14 C10 -116.1(2)
C3 Ru2 C14 C10 -16.4(3)
C13 Ru2 C14 C10 118.6(3)
C12 Ru2 C14 C10 80.4(2)
C11 Ru2 C14 C10 38.72(19)
Ru1 Ru2 C14 C10 -69.88(19)
C6 C5 C15 C17 87.7(4)
C9 C5 C15 C17 -82.4(4)
Ru1 C5 C15 C17 -173.1(2)
C6 C5 C15 C16 -41.3(5)
C9 C5 C15 C16 148.6(3)
Ru1 C5 C15 C16 57.9(4)
C11 C10 C16 C23 4.9(5)
C14 C10 C16 C23 169.0(3)
Ru2 C10 C16 C23 -97.5(3)
C11 C10 C16 C15 141.1(3)
C14 C10 C16 C15 -54.8(4)
Ru2 C10 C16 C15 38.7(4)
C5 C15 C16 C10 -72.8(3)
C17 C15 C16 C10 158.2(2)
C5 C15 C16 C23 65.2(3)
C17 C15 C16 C23 -63.8(3)
C5 C15 C17 C22 -31.8(4)
C16 C15 C17 C22 101.5(4)
C5 C15 C17 C18 150.9(3)
C16 C15 C17 C18 -75.8(4)
C22 C17 C18 C19 -1.3(6)
C15 C17 C18 C19 176.0(3)
C17 C18 C19 C20 0.5(7)
C18 C19 C20 C21 0.8(7)
C19 C20 C21 C22 -1.1(7)
C18 C17 C22 C21 1.0(5)
C15 C17 C22 C21 -176.2(3)
C20 C21 C22 C17 0.2(6)
C10 C16 C23 C24 -142.4(3)
C15 C16 C23 C24 81.6(4)
C10 C16 C23 C28 40.9(4)
C15 C16 C23 C28 -95.1(4)
C28 C23 C24 C25 2.0(5)
C16 C23 C24 C25 -175.0(4)
C23 C24 C25 C26 -0.9(7)
C24 C25 C26 C27 -0.9(7)
C25 C26 C27 C28 1.4(7)
C24 C23 C28 C27 -1.4(5)
C16 C23 C28 C27 175.4(3)
C26 C27 C28 C23 -0.3(6)
C6 C7 C29 C30 31.1(5)
C8 C7 C29 C30 -160.2(4)
Ru1 C7 C29 C30 -65.6(5)
C6 C7 C29 C31 152.0(4)
C8 C7 C29 C31 -39.3(5)
Ru1 C7 C29 C31 55.4(5)
C6 C7 C29 C32 -90.3(5)
C8 C7 C29 C32 78.4(5)
Ru1 C7 C29 C32 173.0(4)
C11 C12 C33 C36 -167.5(4)
C13 C12 C33 C36 24.0(6)
Ru2 C12 C33 C36 -69.9(5)
C11 C12 C33 C34 72.7(5)
C13 C12 C33 C34 -95.9(5)
Ru2 C12 C33 C34 170.2(4)
C11 C12 C33 C35 -45.8(5)
C13 C12 C33 C35 145.7(4)
Ru2 C12 C33 C35 51.8(5)
